data_7720135
loop_
_publ_author_name
'Yang, Ai'
'Cao, Hong'
'Lyu, Jie'
'Ding, Wenbing'
'Liao, Jiali'
'Yang, Yuanyou'
'Liu, Ning'
'Li, Feize'

_publ_section_title
;
 A bismuth-based metal-organic framework with potential application in
 organic pollutant removal.
;
_journal_issue 10
_journal_name_full 'Dalton transactions (Cambridge, England : 2003)'
_journal_page_first 4288
_journal_page_last 4297
_journal_paper_doi 10.1039/d5dt03050a
_journal_volume 55
_journal_year 2026
_chemical_formula_moiety 'C33 H33 Bi1 N3 O9'
_chemical_formula_sum 'C33 H33 Bi N3 O9'
_chemical_formula_weight 824.60
_space_group_crystal_system trigonal
_space_group_IT_number 148
_space_group_name_Hall '-R 3'
_space_group_name_H-M_alt 'R -3 :H'
_atom_sites_solution_hydrogens geom
_audit_creation_date 2026-02-06
_audit_creation_method
;
Olex2 1.3
(compiled 2020.11.12 svn.r5f609507 for OlexSys, GUI svn.r6408)
;
_audit_update_record
;
2026-02-06 deposited with the CCDC.	2026-02-09 downloaded from the CCDC.
;
_cell_angle_alpha 90
_cell_angle_beta 90
_cell_angle_gamma 120
_cell_formula_units_Z 6
_cell_length_a 17.337(2)
_cell_length_b 17.337(2)
_cell_length_c 18.389(4)
_cell_measurement_reflns_used 6551
_cell_measurement_temperature 150.0
_cell_measurement_theta_max 23.492
_cell_measurement_theta_min 2.349
_cell_volume 4786.7(13)
_computing_cell_refinement 'SAINT V8.41 (?, 2016)'
_computing_data_reduction 'SAINT V8.41 (?, 2016)'
_computing_molecular_graphics 'Olex2 1.3 (Dolomanov et al., 2009)'
_computing_publication_material 'Olex2 1.3 (Dolomanov et al., 2009)'
_computing_structure_refinement 'SHELXL 2016/6 (Sheldrick, 2015)'
_computing_structure_solution 'SHELXT 2018/2 (Sheldrick, 2018)'
_diffrn_ambient_temperature 150.0
_diffrn_measured_fraction_theta_full 0.999
_diffrn_measured_fraction_theta_max 0.996
_diffrn_measurement_device_type Bruker
_diffrn_radiation_type MoK\a
_diffrn_radiation_wavelength 0.71073
_diffrn_reflns_av_R_equivalents 0.1491
_diffrn_reflns_av_unetI/netI 0.0575
_diffrn_reflns_Laue_measured_fraction_full 0.999
_diffrn_reflns_Laue_measured_fraction_max 0.996
_diffrn_reflns_limit_h_max 22
_diffrn_reflns_limit_h_min -22
_diffrn_reflns_limit_k_max 22
_diffrn_reflns_limit_k_min -22
_diffrn_reflns_limit_l_max 23
_diffrn_reflns_limit_l_min -23
_diffrn_reflns_number 33792
_diffrn_reflns_point_group_measured_fraction_full 0.999
_diffrn_reflns_point_group_measured_fraction_max 0.996
_diffrn_reflns_theta_full 25.242
_diffrn_reflns_theta_max 27.502
_diffrn_reflns_theta_min 2.349
_diffrn_source_current 1.4
_diffrn_source_power 0.07
_diffrn_source_voltage 50.0
_exptl_absorpt_coefficient_mu 5.584
_exptl_absorpt_correction_T_max 0.7456
_exptl_absorpt_correction_T_min 0.4238
_exptl_absorpt_correction_type multi-scan
_exptl_absorpt_process_details
;
SADABS-2016/2 (Bruker,2016/2) was used for absorption correction.
wR2(int) was 0.1535 before and 0.0896 after correction.
The Ratio of minimum to maximum transmission is 0.5684.
The \l/2 correction factor is Not present.
;
_exptl_crystal_colour 'clear whiteish'
_exptl_crystal_colour_lustre clear
_exptl_crystal_colour_modifier whiteish
_exptl_crystal_density_diffrn 1.716
_exptl_crystal_description block
_exptl_crystal_F_000 2442
_exptl_crystal_size_max 0.32
_exptl_crystal_size_mid 0.22
_exptl_crystal_size_min 0.15
_refine_diff_density_max 0.892
_refine_diff_density_min -1.275
_refine_diff_density_rms 0.141
_refine_ls_extinction_coef 0.00046(8)
_refine_ls_extinction_expression Fc^*^=kFc[1+0.001xFc^2^\l^3^/sin(2\q)]^-1/4^
_refine_ls_extinction_method 'SHELXL-2016/6 (Sheldrick 2016)'
_refine_ls_goodness_of_fit_ref 1.077
_refine_ls_hydrogen_treatment constr
_refine_ls_matrix_type full
_refine_ls_number_parameters 160
_refine_ls_number_reflns 2447
_refine_ls_number_restraints 61
_refine_ls_restrained_S_all 1.072
_refine_ls_R_factor_all 0.0797
_refine_ls_R_factor_gt 0.0452
_refine_ls_shift/su_max 0.001
_refine_ls_shift/su_mean 0.000
_refine_ls_structure_factor_coef Fsqd
_refine_ls_weighting_details 'w=1/[\s^2^(Fo^2^)+(0.0486P)^2^+42.8334P] where P=(Fo^2^+2Fc^2^)/3'
_refine_ls_weighting_scheme calc
_refine_ls_wR_factor_gt 0.0991
_refine_ls_wR_factor_ref 0.1183
_reflns_Friedel_coverage 0.000
_reflns_number_gt 1791
_reflns_number_total 2447
_reflns_threshold_expression 'I > 2\s(I)'
_cod_data_source_file d5dt03050a2.cif
_cod_data_source_block Bi_MOF720_1
_cod_depositor_comments 'Adding full bibliography for 7720135.cif.'
_cod_original_cell_volume 4786.8(16)
_cod_original_sg_symbol_H-M 'R -3'
_cod_database_code 7720135
_shelx_shelxl_version_number 2016/6
_shelx_space_group_comment
;
The symmetry employed for this shelxl refinement is uniquely defined
by the following loop, which should always be used as a source of
symmetry information in preference to the above space-group names.
They are only intended as comments.
;
_shelx_estimated_absorpt_t_max 0.488
_shelx_estimated_absorpt_t_min 0.268
_olex2_refinement_description
;
1. Fixed Uiso
 At 1.2 times of:
  All C(H) groups
 At 1.5 times of:
  All C(H,H,H) groups
2. Restrained distances
 N1-C11 = N1A-C11A = N1-C10 = N1A-C10A
 1.45 with sigma of 0.01
 O3A-C9A = O3-C9
 1.23 with sigma of 0.01
 N1-C9 = N1A-C9A
 1.32 with sigma of 0.01
 Bi1-O3A \\sim Bi1-O3
 with sigma of 0.01
3. Restrained planarity
 O3, C9, N1, C11, C10
 with sigma of 0.01
 O3A, C9A, N1A, C10A, C11A
 with sigma of 0.01
4. Uiso/Uaniso restraints and constraints
Uanis(O3) \\sim Ueq, Uanis(O3A) \\sim Ueq, Uanis(C9) \\sim Ueq, Uanis(C9A)
\\sim Ueq: with sigma of 0.01 and sigma for terminal atoms of 0.02
Uanis(C11A) \\sim Ueq, Uanis(C11) \\sim Ueq: with sigma of 0.01 and sigma for
terminal atoms of 0.02
Uanis(C10A) \\sim Ueq, Uanis(C10) \\sim Ueq: with sigma of 0.01 and sigma for
terminal atoms of 0.02
Uanis(N1) = Uanis(N1A)
Uanis(C9) = Uanis(C9A)
Uanis(O3) = Uanis(O3A)
Uanis(C10A) = Uanis(C10)
Uanis(C11) = Uanis(C11A)
5. Others
 Sof(O3A)=Sof(C9A)=Sof(H9A)=Sof(N1A)=Sof(C10A)=Sof(H10D)=Sof(H10E)=Sof(H10F)=
 Sof(C11A)=Sof(H11D)=Sof(H11E)=Sof(H11F)=1-FVAR(1)
 Sof(O3)=Sof(N1)=Sof(C9)=Sof(H9)=Sof(C11)=Sof(H11A)=Sof(H11B)=Sof(H11C)=
 Sof(C10)=Sof(H10A)=Sof(H10B)=Sof(H10C)=FVAR(1)
6.a Aromatic/amide H refined with riding coordinates:
 C8(H8), C5(H5), C7(H7), C6(H6), C9(H9), C9A(H9A)
6.b Idealised Me refined as rotating group:
 C11(H11A,H11B,H11C), C10(H10A,H10B,H10C), C10A(H10D,H10E,H10F), C11A(H11D,
 H11E,H11F)
;
_olex2_submission_special_instructions 'No special instructions were received'

loop_
_space_group_symop_operation_xyz
'x, y, z'
'-y, x-y, z'
'-x+y, -x, z'
'x+2/3, y+1/3, z+1/3'
'-y+2/3, x-y+1/3, z+1/3'
'-x+y+2/3, -x+1/3, z+1/3'
'x+1/3, y+2/3, z+2/3'
'-y+1/3, x-y+2/3, z+2/3'
'-x+y+1/3, -x+2/3, z+2/3'
'-x, -y, -z'
'y, -x+y, -z'
'x-y, x, -z'
'-x+2/3, -y+1/3, -z+1/3'
'y+2/3, -x+y+1/3, -z+1/3'
'x-y+2/3, x+1/3, -z+1/3'
'-x+1/3, -y+2/3, -z+2/3'
'y+1/3, -x+y+2/3, -z+2/3'
'x-y+1/3, x+2/3, -z+2/3'

loop_
_atom_site_label
_atom_site_type_symbol
_atom_site_fract_x
_atom_site_fract_y
_atom_site_fract_z
_atom_site_U_iso_or_equiv
_atom_site_adp_type
_atom_site_occupancy
_atom_site_site_symmetry_order
_atom_site_calc_flag
_atom_site_refinement_flags_posn
_atom_site_refinement_flags_adp
_atom_site_refinement_flags_occupancy
_atom_site_disorder_assembly
_atom_site_disorder_group
Bi1 Bi 0.333333 0.666667 0.48348(3) 0.0450(2) Uani 1 3 d DS T P . .
O1 O 0.3248(3) 0.5633(3) 0.3959(3) 0.0518(12) Uani 1 1 d . . . . .
O4 O 0.2065(3) 0.5057(3) 0.4654(3) 0.0570(13) Uani 1 1 d . . . . .
C1 C 0.2493(4) 0.4996(4) 0.4139(4) 0.0438(16) Uani 1 1 d . . . . .
C4 C 0.2082(4) 0.3397(4) 0.4008(4) 0.0429(15) Uani 1 1 d . . . . .
C2 C 0.2089(4) 0.4145(4) 0.3710(4) 0.0426(15) Uani 1 1 d . . . . .
C3 C 0.1691(4) 0.4100(4) 0.3040(4) 0.0434(16) Uani 1 1 d . . . . .
C8 C 0.1641(5) 0.1811(5) 0.3948(4) 0.0498(17) Uani 1 1 d . . . . .
H8 H 0.133892 0.124857 0.371180 0.060 Uiso 1 1 calc R U . . .
O3 O 0.3585(16) 0.5497(13) 0.5588(12) 0.069(3) Uani 0.43(2) 1 d D U P A 1
C5 C 0.2513(5) 0.3429(5) 0.4680(4) 0.0537(18) Uani 1 1 d . . . . .
H5 H 0.280696 0.397270 0.494305 0.064 Uiso 1 1 calc R U . . .
C7 C 0.2064(5) 0.1891(5) 0.4581(4) 0.0560(19) Uani 1 1 d . . . . .
H7 H 0.205824 0.138399 0.478328 0.067 Uiso 1 1 calc R U . . .
C6 C 0.2512(5) 0.2704(5) 0.4948(5) 0.058(2) Uani 1 1 d . . . . .
H6 H 0.281737 0.274659 0.538854 0.069 Uiso 1 1 calc R U . . .
N1 N 0.4602(18) 0.5238(16) 0.6296(15) 0.073(4) Uani 0.43(2) 1 d D . P A 1
C9 C 0.424(2) 0.5459(17) 0.576(2) 0.107(4) Uani 0.43(2) 1 d D U P A 1
H9 H 0.464853 0.566632 0.536696 0.128 Uiso 0.43(2) 1 calc R U P A 1
C11 C 0.545(2) 0.527(3) 0.634(2) 0.136(9) Uani 0.43(2) 1 d D U P A 1
H11A H 0.581089 0.567806 0.673105 0.204 Uiso 0.43(2) 1 calc R U P A 1
H11B H 0.577134 0.548810 0.587630 0.204 Uiso 0.43(2) 1 calc R U P A 1
H11C H 0.535746 0.467539 0.643933 0.204 Uiso 0.43(2) 1 calc R U P A 1
C10 C 0.419(3) 0.490(3) 0.6996(18) 0.122(8) Uani 0.43(2) 1 d D U P A 1
H10A H 0.376648 0.509815 0.710149 0.184 Uiso 0.43(2) 1 calc R U P A 1
H10B H 0.465114 0.511403 0.737343 0.184 Uiso 0.43(2) 1 calc R U P A 1
H10C H 0.387689 0.424344 0.698619 0.184 Uiso 0.43(2) 1 calc R U P A 1
O3A O 0.3666(12) 0.5725(11) 0.5808(9) 0.069(3) Uani 0.57(2) 1 d D U P A 2
C9A C 0.4286(14) 0.5597(14) 0.5714(13) 0.107(4) Uani 0.57(2) 1 d D U P A 2
H9A H 0.469808 0.591527 0.533672 0.128 Uiso 0.57(2) 1 calc R U P A 2
N1A N 0.4419(14) 0.5037(12) 0.6110(11) 0.073(4) Uani 0.57(2) 1 d D . P A 2
C10A C 0.3802(19) 0.455(2) 0.6685(15) 0.122(8) Uani 0.57(2) 1 d D U P A 2
H10D H 0.409559 0.476509 0.715632 0.184 Uiso 0.57(2) 1 calc R U P A 2
H10E H 0.360334 0.391363 0.663659 0.184 Uiso 0.57(2) 1 calc R U P A 2
H10F H 0.328631 0.463622 0.665318 0.184 Uiso 0.57(2) 1 calc R U P A 2
C11A C 0.5148(19) 0.486(2) 0.6012(17) 0.136(9) Uani 0.57(2) 1 d D U P A 2
H11D H 0.550311 0.519558 0.558950 0.204 Uiso 0.57(2) 1 calc R U P A 2
H11E H 0.490923 0.422460 0.593358 0.204 Uiso 0.57(2) 1 calc R U P A 2
H11F H 0.552453 0.505282 0.644748 0.204 Uiso 0.57(2) 1 calc R U P A 2

loop_
_atom_site_aniso_label
_atom_site_aniso_U_11
_atom_site_aniso_U_22
_atom_site_aniso_U_33
_atom_site_aniso_U_23
_atom_site_aniso_U_13
_atom_site_aniso_U_12
Bi1 0.0383(2) 0.0383(2) 0.0585(3) 0.000 0.000 0.01914(11)
O1 0.042(3) 0.034(2) 0.075(3) -0.001(2) 0.007(2) 0.015(2)
O4 0.051(3) 0.039(3) 0.074(4) -0.006(2) 0.013(3) 0.017(2)
C1 0.040(4) 0.034(3) 0.060(4) 0.003(3) 0.007(3) 0.021(3)
C4 0.033(3) 0.033(3) 0.062(5) 0.003(3) 0.005(3) 0.016(3)
C2 0.035(3) 0.030(3) 0.060(4) 0.003(3) 0.007(3) 0.014(3)
C3 0.033(3) 0.032(3) 0.065(5) 0.000(3) 0.008(3) 0.015(3)
C8 0.042(4) 0.039(4) 0.072(5) 0.007(3) 0.009(4) 0.024(3)
O3 0.073(4) 0.065(6) 0.078(6) 0.008(5) -0.004(5) 0.041(4)
C5 0.048(4) 0.047(4) 0.065(5) 0.003(4) 0.003(4) 0.023(3)
C7 0.064(5) 0.048(4) 0.070(5) 0.015(4) 0.013(4) 0.038(4)
C6 0.061(5) 0.054(5) 0.067(5) 0.008(4) -0.004(4) 0.036(4)
N1 0.077(9) 0.074(9) 0.073(10) -0.004(7) -0.037(7) 0.042(8)
C9 0.108(7) 0.100(7) 0.119(7) 0.022(6) -0.003(5) 0.058(6)
C11 0.151(13) 0.137(15) 0.152(15) 0.035(11) 0.014(11) 0.097(11)
C10 0.128(14) 0.122(13) 0.134(14) 0.007(10) 0.000(10) 0.076(11)
O3A 0.073(4) 0.065(6) 0.078(6) 0.008(5) -0.004(5) 0.041(4)
C9A 0.108(7) 0.100(7) 0.119(7) 0.022(6) -0.003(5) 0.058(6)
N1A 0.077(9) 0.074(9) 0.073(10) -0.004(7) -0.037(7) 0.042(8)
C10A 0.128(14) 0.122(13) 0.134(14) 0.007(10) 0.000(10) 0.076(11)
C11A 0.151(13) 0.137(15) 0.152(15) 0.035(11) 0.014(11) 0.097(11)

loop_
_atom_type_symbol
_atom_type_description
_atom_type_scat_dispersion_real
_atom_type_scat_dispersion_imag
_atom_type_scat_source
C C 0.0033 0.0016 'International Tables Vol C Tables 4.2.6.8 and 6.1.1.4'
H H 0.0000 0.0000 'International Tables Vol C Tables 4.2.6.8 and 6.1.1.4'
Bi Bi -4.1077 10.2566 'International Tables Vol C Tables 4.2.6.8 and 6.1.1.4'
N N 0.0061 0.0033 'International Tables Vol C Tables 4.2.6.8 and 6.1.1.4'
O O 0.0106 0.0060 'International Tables Vol C Tables 4.2.6.8 and 6.1.1.4'

loop_
_geom_angle_atom_site_label_1
_geom_angle_atom_site_label_2
_geom_angle_atom_site_label_3
_geom_angle
_geom_angle_site_symmetry_1
_geom_angle_site_symmetry_3
_geom_angle_publ_flag
O1 Bi1 O1 78.49(19) 3_565 2_665 ?
O1 Bi1 O1 78.49(19) 3_565 . ?
O1 Bi1 O1 78.49(19) 2_665 . ?
O1 Bi1 O4 127.46(17) 3_565 2_665 ?
O1 Bi1 O4 52.52(16) . . ?
O1 Bi1 O4 74.61(17) . 2_665 ?
O1 Bi1 O4 52.52(16) 2_665 2_665 ?
O1 Bi1 O4 52.52(16) 3_565 3_565 ?
O1 Bi1 O4 127.46(17) 2_665 . ?
O1 Bi1 O4 74.61(17) 2_665 3_565 ?
O1 Bi1 O4 127.46(17) . 3_565 ?
O1 Bi1 O4 74.60(17) 3_565 . ?
O1 Bi1 O3 75.4(6) 3_565 3_565 ?
O1 Bi1 O3 75.4(6) 2_665 2_665 ?
O1 Bi1 O3 121.9(5) 2_665 . ?
O1 Bi1 O3 141.9(5) 2_665 3_565 ?
O1 Bi1 O3 141.9(5) 3_565 . ?
O1 Bi1 O3 121.9(6) . 3_565 ?
O1 Bi1 O3 75.4(6) . . ?
O1 Bi1 O3 121.9(5) 3_565 2_665 ?
O1 Bi1 O3 141.9(5) . 2_665 ?
O1 Bi1 O3A 124.2(4) 2_665 . ?
O1 Bi1 O3A 150.0(4) 3_565 . ?
O1 Bi1 O3A 150.0(4) 2_665 3_565 ?
O1 Bi1 O3A 124.2(4) 3_565 2_665 ?
O1 Bi1 O3A 86.8(4) 3_565 3_565 ?
O1 Bi1 O3A 150.0(4) . 2_665 ?
O1 Bi1 O3A 124.2(4) . 3_565 ?
O1 Bi1 O3A 86.8(4) . . ?
O1 Bi1 O3A 86.8(4) 2_665 2_665 ?
O4 Bi1 O4 118.34(6) 3_565 . ?
O4 Bi1 O4 118.35(5) 2_665 . ?
O4 Bi1 O4 118.34(6) 3_565 2_665 ?
O4 Bi1 O3 67.5(5) . . ?
O4 Bi1 O3 70.8(5) 2_665 . ?
O4 Bi1 O3 156.1(6) . 2_665 ?
O4 Bi1 O3 67.5(5) 3_565 3_565 ?
O4 Bi1 O3 70.8(5) 3_565 2_665 ?
O4 Bi1 O3 156.1(6) 2_665 3_565 ?
O4 Bi1 O3 67.5(5) 2_665 2_665 ?
O4 Bi1 O3 70.8(5) . 3_565 ?
O4 Bi1 O3 156.1(6) 3_565 . ?
O4 Bi1 O3A 71.7(4) 3_565 2_665 ?
O4 Bi1 O3A 71.7(4) . 3_565 ?
O4 Bi1 O3A 75.7(4) 3_565 3_565 ?
O4 Bi1 O3A 75.7(4) 2_665 2_665 ?
O4 Bi1 O3A 71.7(4) 2_665 . ?
O4 Bi1 O3A 145.3(4) 3_565 . ?
O4 Bi1 O3A 145.3(4) 2_665 3_565 ?
O4 Bi1 O3A 75.7(4) . . ?
O4 Bi1 O3A 145.3(4) . 2_665 ?
O3 Bi1 O3 95.4(8) 3_565 2_665 ?
O3 Bi1 O3 95.4(8) 2_665 . ?
O3 Bi1 O3 95.4(8) 3_565 . ?
O3 Bi1 O3A 90.9(8) 2_665 3_565 ?
O3 Bi1 O3A 11.5(6) 3_565 3_565 ?
O3 Bi1 O3A 85.4(8) . 3_565 ?
O3 Bi1 O3A 90.9(8) . 2_665 ?
O3 Bi1 O3A 85.4(8) 3_565 2_665 ?
O3 Bi1 O3A 11.5(6) 2_665 2_665 ?
O3A Bi1 O3A 80.1(6) 3_565 2_665 ?
O3A Bi1 O3A 80.1(6) 2_665 . ?
O3A Bi1 O3A 80.1(6) 3_565 . ?
C1 O1 Bi1 97.4(4) . . ?
C1 O4 Bi1 88.2(4) . . ?
O1 C1 Bi1 56.1(3) . . ?
O1 C1 C2 119.4(6) . . ?
O4 C1 Bi1 65.7(4) . . ?
O4 C1 O1 121.9(6) . . ?
O4 C1 C2 118.7(6) . . ?
C2 C1 Bi1 175.1(5) . . ?
C2 C4 C3 119.5(6) . 16 ?
C2 C4 C5 122.6(6) . . ?
C5 C4 C3 117.9(6) . 16 ?
C4 C2 C1 119.2(6) . . ?
C3 C2 C1 119.5(6) . . ?
C3 C2 C4 121.2(6) . . ?
C4 C3 C8 118.2(7) 16 16 ?
C2 C3 C4 119.3(6) . 16 ?
C2 C3 C8 122.6(6) . 16 ?
C3 C8 H8 119.7 16 . ?
C7 C8 C3 120.6(7) . 16 ?
C7 C8 H8 119.7 . . ?
C9 O3 Bi1 133.8(19) . . ?
C4 C5 H5 119.3 . . ?
C6 C5 C4 121.5(7) . . ?
C6 C5 H5 119.3 . . ?
C8 C7 H7 119.3 . . ?
C8 C7 C6 121.5(7) . . ?
C6 C7 H7 119.3 . . ?
C5 C6 C7 120.3(8) . . ?
C5 C6 H6 119.8 . . ?
C7 C6 H6 119.8 . . ?
C9 N1 C11 130(3) . . ?
C9 N1 C10 125(3) . . ?
C10 N1 C11 105(3) . . ?
O3 C9 N1 144(4) . . ?
O3 C9 H9 108.2 . . ?
N1 C9 H9 108.2 . . ?
N1 C11 H11A 109.5 . . ?
N1 C11 H11B 109.5 . . ?
N1 C11 H11C 109.5 . . ?
H11A C11 H11B 109.5 . . ?
H11A C11 H11C 109.5 . . ?
H11B C11 H11C 109.5 . . ?
N1 C10 H10A 109.5 . . ?
N1 C10 H10B 109.5 . . ?
N1 C10 H10C 109.5 . . ?
H10A C10 H10B 109.5 . . ?
H10A C10 H10C 109.5 . . ?
H10B C10 H10C 109.5 . . ?
C9A O3A Bi1 119.9(14) . . ?
O3A C9A H9A 118.2 . . ?
O3A C9A N1A 124(2) . . ?
N1A C9A H9A 118.2 . . ?
C9A N1A C10A 119(2) . . ?
C9A N1A C11A 125(2) . . ?
C10A N1A C11A 116(2) . . ?
N1A C10A H10D 109.5 . . ?
N1A C10A H10E 109.5 . . ?
N1A C10A H10F 109.5 . . ?
H10D C10A H10E 109.5 . . ?
H10D C10A H10F 109.5 . . ?
H10E C10A H10F 109.5 . . ?
N1A C11A H11D 109.5 . . ?
N1A C11A H11E 109.5 . . ?
N1A C11A H11F 109.5 . . ?
H11D C11A H11E 109.5 . . ?
H11D C11A H11F 109.5 . . ?
H11E C11A H11F 109.5 . . ?

loop_
_geom_bond_atom_site_label_1
_geom_bond_atom_site_label_2
_geom_bond_distance
_geom_bond_site_symmetry_2
_geom_bond_publ_flag
Bi1 O1 2.358(5) 3_565 ?
Bi1 O1 2.358(5) 2_665 ?
Bi1 O1 2.358(5) . ?
Bi1 O4 2.568(5) 3_565 ?
Bi1 O4 2.568(5) 2_665 ?
Bi1 O4 2.568(5) . ?
Bi1 O3 2.665(9) 3_565 ?
Bi1 O3 2.665(9) 2_665 ?
Bi1 O3 2.665(9) . ?
Bi1 O3A 2.672(8) 3_565 ?
Bi1 O3A 2.672(8) 2_665 ?
Bi1 O3A 2.672(8) . ?
O1 C1 1.264(8) . ?
O4 C1 1.239(8) . ?
C1 C2 1.503(9) . ?
C4 C2 1.402(9) . ?
C4 C3 1.431(9) 16 ?
C4 C5 1.431(10) . ?
C2 C3 1.394(10) . ?
C3 C8 1.437(9) 16 ?
C8 H8 0.9500 . ?
C8 C7 1.345(11) . ?
O3 C9 1.218(10) . ?
C5 H5 0.9500 . ?
C5 C6 1.349(10) . ?
C7 H7 0.9500 . ?
C7 C6 1.396(11) . ?
C6 H6 0.9500 . ?
N1 C9 1.316(10) . ?
N1 C11 1.452(10) . ?
N1 C10 1.446(10) . ?
C9 H9 0.9500 . ?
C11 H11A 0.9800 . ?
C11 H11B 0.9800 . ?
C11 H11C 0.9800 . ?
C10 H10A 0.9800 . ?
C10 H10B 0.9800 . ?
C10 H10C 0.9800 . ?
O3A C9A 1.215(10) . ?
C9A H9A 0.9500 . ?
C9A N1A 1.322(10) . ?
N1A C10A 1.440(10) . ?
N1A C11A 1.448(10) . ?
C10A H10D 0.9800 . ?
C10A H10E 0.9800 . ?
C10A H10F 0.9800 . ?
C11A H11D 0.9800 . ?
C11A H11E 0.9800 . ?
C11A H11F 0.9800 . ?

loop_
_geom_torsion_atom_site_label_1
_geom_torsion_atom_site_label_2
_geom_torsion_atom_site_label_3
_geom_torsion_atom_site_label_4
_geom_torsion
_geom_torsion_site_symmetry_1
_geom_torsion_site_symmetry_2
_geom_torsion_site_symmetry_3
_geom_torsion_site_symmetry_4
_geom_torsion_publ_flag
Bi1 O1 C1 O4 -1.3(8) . . . . ?
Bi1 O1 C1 C2 177.5(5) . . . . ?
Bi1 O4 C1 O1 1.2(7) . . . . ?
Bi1 O4 C1 C2 -177.6(6) . . . . ?
Bi1 O3 C9 N1 141(3) . . . . ?
Bi1 O3A C9A N1A -169.9(15) . . . . ?
O1 C1 C2 C4 105.1(8) . . . . ?
O1 C1 C2 C3 -78.1(8) . . . . ?
O4 C1 C2 C4 -76.2(9) . . . . ?
O4 C1 C2 C3 100.7(8) . . . . ?
C1 C2 C3 C4 -175.5(6) . . . 16 ?
C1 C2 C3 C8 3.6(10) . . . 16 ?
C4 C2 C3 C4 1.3(10) . . . 16 ?
C4 C2 C3 C8 -179.6(6) . . . 16 ?
C4 C5 C6 C7 -1.7(12) . . . . ?
C2 C4 C5 C6 -178.6(7) . . . . ?
C3 C4 C2 C1 175.6(6) 16 . . . ?
C3 C4 C2 C3 -1.3(10) 16 . . . ?
C3 C4 C5 C6 0.2(10) 16 . . . ?
C3 C8 C7 C6 0.4(11) 16 . . . ?
C8 C7 C6 C5 1.5(12) . . . . ?
C5 C4 C2 C1 -5.7(10) . . . . ?
C5 C4 C2 C3 177.5(6) . . . . ?
C11 N1 C9 O3 180.0(6) . . . . ?
C10 N1 C9 O3 -0.3(5) . . . . ?
O3A C9A N1A C10A -0.1(4) . . . . ?
O3A C9A N1A C11A 179.7(4) . . . . ?
